data_7156752
loop_
_publ_author_name
'Sun, Jing'
'Zhang, Yu'
'Shi, Rong-Guo'
'Yan, Chao-Guo'

_publ_section_title
;
 Selective synthesis of spirooxindoles via a two-step reaction of
 N-phenacylpyridinium bromide, 1,3-indanedione and N-alkylisations.
;
_journal_issue 16
_journal_name_full 'Organic &amp; biomolecular chemistry'
_journal_page_first 3978
_journal_page_last 3983
_journal_paper_doi 10.1039/c9ob00166b
_journal_volume 17
_journal_year 2019
_chemical_formula_moiety 'C39 H30 Cl N O6'
_chemical_formula_sum 'C39 H30 Cl N O6'
_chemical_formula_weight 644.09
_space_group_crystal_system triclinic
_space_group_IT_number 2
_space_group_name_Hall '-P 1'
_space_group_name_H-M_alt 'P -1'
_symmetry_space_group_name_Hall '-P 1'
_symmetry_space_group_name_H-M 'P -1'
_atom_sites_solution_hydrogens geom
_audit_creation_method SHELXL-2014/7
_audit_update_record
;
2019-01-21 deposited with the CCDC.    2019-03-27 downloaded from the CCDC.
;
_cell_angle_alpha 95.910(12)
_cell_angle_beta 96.198(10)
_cell_angle_gamma 100.149(11)
_cell_formula_units_Z 2
_cell_length_a 8.851(3)
_cell_length_b 9.689(4)
_cell_length_c 19.549(7)
_cell_measurement_reflns_used 9739
_cell_measurement_temperature 296(2)
_cell_measurement_theta_max 27.34
_cell_measurement_theta_min 2.15
_cell_volume 1627.8(11)
_computing_cell_refinement 'Bruker SAINT'
_computing_data_collection 'Bruker APEX2'
_computing_data_reduction 'Bruker SAINT'
_computing_molecular_graphics 'Bruker SHELXTL'
_computing_publication_material 'Bruker SHELXTL'
_computing_structure_refinement 'SHELXL-2014/7 (Sheldrick, 2014)'
_computing_structure_solution 'SHELXS-97 (Sheldrick 2008)'
_diffrn_ambient_temperature 296(2)
_diffrn_measured_fraction_theta_full 0.994
_diffrn_measured_fraction_theta_max 0.987
_diffrn_measurement_device_type 'CCD area detector'
_diffrn_measurement_method 'phi and omega scans'
_diffrn_radiation_source 'fine-focus sealed tube'
_diffrn_radiation_type MoK\a
_diffrn_radiation_wavelength 0.71073
_diffrn_reflns_av_R_equivalents 0.0288
_diffrn_reflns_av_unetI/netI 0.0327
_diffrn_reflns_Laue_measured_fraction_full 0.994
_diffrn_reflns_Laue_measured_fraction_max 0.987
_diffrn_reflns_limit_h_max 10
_diffrn_reflns_limit_h_min -11
_diffrn_reflns_limit_k_max 12
_diffrn_reflns_limit_k_min -12
_diffrn_reflns_limit_l_max 25
_diffrn_reflns_limit_l_min -25
_diffrn_reflns_number 25260
_diffrn_reflns_point_group_measured_fraction_full 0.994
_diffrn_reflns_point_group_measured_fraction_max 0.987
_diffrn_reflns_theta_full 25.242
_diffrn_reflns_theta_max 27.492
_diffrn_reflns_theta_min 2.513
_exptl_absorpt_coefficient_mu 0.167
_exptl_absorpt_correction_T_max 0.967
_exptl_absorpt_correction_T_min 0.958
_exptl_absorpt_correction_type multi-scan
_exptl_absorpt_process_details sadabs
_exptl_crystal_colour yellow
_exptl_crystal_density_diffrn 1.314
_exptl_crystal_description block
_exptl_crystal_F_000 672
_exptl_crystal_size_max 0.260
_exptl_crystal_size_mid 0.240
_exptl_crystal_size_min 0.200
_refine_diff_density_max 0.227
_refine_diff_density_min -0.290
_refine_diff_density_rms 0.036
_refine_ls_extinction_method none
_refine_ls_goodness_of_fit_ref 1.015
_refine_ls_hydrogen_treatment constr
_refine_ls_matrix_type full
_refine_ls_number_parameters 426
_refine_ls_number_reflns 7396
_refine_ls_number_restraints 0
_refine_ls_restrained_S_all 1.015
_refine_ls_R_factor_all 0.0686
_refine_ls_R_factor_gt 0.0461
_refine_ls_shift/su_max 0.000
_refine_ls_shift/su_mean 0.000
_refine_ls_structure_factor_coef Fsqd
_refine_ls_weighting_details 'w=1/[\s^2^(Fo^2^)+(0.0580P)^2^+0.3893P] where P=(Fo^2^+2Fc^2^)/3'
_refine_ls_weighting_scheme calc
_refine_ls_wR_factor_gt 0.1121
_refine_ls_wR_factor_ref 0.1233
_reflns_Friedel_coverage 0.000
_reflns_number_gt 5476
_reflns_number_total 7396
_reflns_threshold_expression 'I > 2\s(I)'
_cod_data_source_file c9ob00166b2.cif
_cod_data_source_block 2f
_cod_depositor_comments 'Adding full bibliography for 7156751--7156756.cif.'
_cod_original_cell_volume 1627.8(10)
_cod_database_code 7156752
_shelx_shelxl_version_number 2014/7
_shelx_space_group_comment
; 
The symmetry employed for this shelxl refinement is uniquely defined 
by the following loop, which should always be used as a source of 
symmetry information in preference to the above space-group names. 
They are only intended as comments. 
;
_shelx_estimated_absorpt_t_min 0.958
_shelx_estimated_absorpt_t_max 0.967

loop_
_space_group_symop_operation_xyz
'x, y, z'
'-x, -y, -z'

loop_
_atom_site_label
_atom_site_type_symbol
_atom_site_fract_x
_atom_site_fract_y
_atom_site_fract_z
_atom_site_U_iso_or_equiv
_atom_site_adp_type
_atom_site_occupancy
_atom_site_site_symmetry_order
_atom_site_calc_flag
_atom_site_refinement_flags_posn
_atom_site_refinement_flags_adp
C1 C 0.2124(3) -0.0875(3) -0.04760(11) 0.0955(8) Uani 1 1 d . .
H1A H 0.1692 -0.0066 -0.0578 0.143 Uiso 1 1 calc R U
H1B H 0.1814 -0.1612 -0.0859 0.143 Uiso 1 1 calc R U
H1C H 0.3233 -0.0618 -0.0401 0.143 Uiso 1 1 calc R U
C2 C 0.1546(3) -0.1393(2) 0.01698(9) 0.0651(5) Uani 1 1 d . .
H2A H 0.1937 -0.2243 0.0253 0.078 Uiso 1 1 calc R U
H2B H 0.0425 -0.1640 0.0091 0.078 Uiso 1 1 calc R U
C3 C 0.2027(2) -0.03178(19) 0.08091(8) 0.0502(4) Uani 1 1 d . .
H3A H 0.1617 0.0526 0.0731 0.060 Uiso 1 1 calc R U
H3B H 0.3147 -0.0056 0.0884 0.060 Uiso 1 1 calc R U
C4 C 0.1464(2) -0.08666(17) 0.14559(8) 0.0441(4) Uani 1 1 d . .
H4A H 0.0344 -0.1132 0.1381 0.053 Uiso 1 1 calc R U
H4B H 0.1878 -0.1707 0.1535 0.053 Uiso 1 1 calc R U
C5 C 0.09452(17) 0.09677(16) 0.23487(7) 0.0357(3) Uani 1 1 d . .
C6 C 0.18502(15) 0.19190(15) 0.30047(7) 0.0314(3) Uani 1 1 d . .
C7 C 0.34764(16) 0.16144(15) 0.29870(7) 0.0327(3) Uani 1 1 d . .
C8 C 0.48192(17) 0.21528(16) 0.34346(8) 0.0385(3) Uani 1 1 d . .
H8 H 0.4850 0.2857 0.3800 0.046 Uiso 1 1 calc R U
C9 C 0.61191(18) 0.15924(18) 0.33136(9) 0.0465(4) Uani 1 1 d . .
C10 C 0.6101(2) 0.05707(19) 0.27665(10) 0.0518(4) Uani 1 1 d . .
H10 H 0.7003 0.0241 0.2694 0.062 Uiso 1 1 calc R U
C11 C 0.4742(2) 0.00258(18) 0.23201(9) 0.0493(4) Uani 1 1 d . .
H11 H 0.4720 -0.0670 0.1952 0.059 Uiso 1 1 calc R U
C12 C 0.34244(17) 0.05514(16) 0.24406(8) 0.0369(3) Uani 1 1 d . .
C13 C 0.12972(16) 0.11863(16) 0.36249(7) 0.0350(3) Uani 1 1 d . .
C14 C 0.15625(16) 0.20581(16) 0.43061(7) 0.0353(3) Uani 1 1 d . .
C15 C 0.1495(2) 0.14147(19) 0.49102(8) 0.0490(4) Uani 1 1 d . .
H15 H 0.1360 0.0436 0.4887 0.059 Uiso 1 1 calc R U
C16 C 0.1628(2) 0.2229(2) 0.55428(9) 0.0611(5) Uani 1 1 d . .
H16 H 0.1597 0.1801 0.5947 0.073 Uiso 1 1 calc R U
C17 C 0.1807(2) 0.3678(2) 0.55759(9) 0.0615(5) Uani 1 1 d . .
H17 H 0.1874 0.4221 0.6003 0.074 Uiso 1 1 calc R U
C18 C 0.1887(2) 0.43340(19) 0.49813(8) 0.0482(4) Uani 1 1 d . .
H18 H 0.2011 0.5313 0.5011 0.058 Uiso 1 1 calc R U
C19 C 0.17827(16) 0.35324(16) 0.43365(7) 0.0349(3) Uani 1 1 d . .
C20 C 0.18357(16) 0.41849(15) 0.36952(7) 0.0333(3) Uani 1 1 d . .
C21 C 0.17854(15) 0.34859(15) 0.30544(7) 0.0312(3) Uani 1 1 d . .
C22 C 0.3400(2) 0.6455(2) 0.39116(10) 0.0591(5) Uani 1 1 d . .
C23 C 0.3351(3) 0.7986(2) 0.40456(14) 0.0932(8) Uani 1 1 d . .
H23A H 0.2785 0.8144 0.4429 0.140 Uiso 1 1 calc R U
H23B H 0.2849 0.8281 0.3641 0.140 Uiso 1 1 calc R U
H23C H 0.4387 0.8520 0.4153 0.140 Uiso 1 1 calc R U
C24 C 0.2023(2) 0.4066(2) -0.00984(9) 0.0544(4) Uani 1 1 d . .
H24 H 0.1136 0.4456 -0.0147 0.065 Uiso 1 1 calc R U
C25 C 0.2698(3) 0.3716(2) -0.06722(10) 0.0710(6) Uani 1 1 d . .
H25 H 0.2255 0.3842 -0.1109 0.085 Uiso 1 1 calc R U
C26 C 0.4023(3) 0.3182(3) -0.06018(12) 0.0821(7) Uani 1 1 d . .
H26 H 0.4492 0.2960 -0.0991 0.099 Uiso 1 1 calc R U
C27 C 0.4672(3) 0.2970(3) 0.00413(13) 0.0813(7) Uani 1 1 d . .
H27 H 0.5581 0.2612 0.0085 0.098 Uiso 1 1 calc R U
C28 C 0.3971(2) 0.3289(2) 0.06248(10) 0.0583(5) Uani 1 1 d . .
H28 H 0.4398 0.3127 0.1059 0.070 Uiso 1 1 calc R U
C29 C 0.26460(18) 0.38439(17) 0.05580(8) 0.0419(4) Uani 1 1 d . .
C30 C 0.18687(19) 0.42602(18) 0.11617(8) 0.0452(4) Uani 1 1 d . .
C31 C 0.21656(18) 0.36593(17) 0.18219(8) 0.0411(4) Uani 1 1 d . .
H31 H 0.2654 0.2884 0.1820 0.049 Uiso 1 1 calc R U
C32 C 0.17534(16) 0.41953(16) 0.24220(7) 0.0347(3) Uani 1 1 d . .
C33 C 0.12055(18) 0.56062(16) 0.24447(7) 0.0387(3) Uani 1 1 d . .
C34 C -0.04668(18) 0.55939(16) 0.24585(7) 0.0370(3) Uani 1 1 d . .
C35 C -0.15588(19) 0.43423(18) 0.23372(8) 0.0456(4) Uani 1 1 d . .
H35 H -0.1241 0.3481 0.2259 0.055 Uiso 1 1 calc R U
C36 C -0.3116(2) 0.4377(2) 0.23330(10) 0.0570(5) Uani 1 1 d . .
H36 H -0.3841 0.3539 0.2246 0.068 Uiso 1 1 calc R U
C37 C -0.3594(2) 0.5640(3) 0.24570(10) 0.0636(5) Uani 1 1 d . .
H37 H -0.4641 0.5659 0.2455 0.076 Uiso 1 1 calc R U
C38 C -0.2515(2) 0.6886(2) 0.25845(9) 0.0613(5) Uani 1 1 d . .
H38 H -0.2842 0.7741 0.2670 0.074 Uiso 1 1 calc R U
C39 C -0.0961(2) 0.68730(18) 0.25858(8) 0.0483(4) Uani 1 1 d . .
H39 H -0.0243 0.7716 0.2672 0.058 Uiso 1 1 calc R U
Cl1 Cl 0.78376(5) 0.22266(6) 0.38699(3) 0.07486(18) Uani 1 1 d . .
N1 N 0.19253(14) 0.01802(13) 0.20741(6) 0.0384(3) Uani 1 1 d . .
O1 O -0.04061(12) 0.08966(13) 0.21347(6) 0.0489(3) Uani 1 1 d . .
O2 O 0.07350(15) -0.00592(12) 0.35455(6) 0.0556(3) Uani 1 1 d . .
O3 O 0.19221(13) 0.56428(11) 0.37860(5) 0.0426(3) Uani 1 1 d . .
O4 O 0.45044(18) 0.59307(17) 0.39090(11) 0.0935(6) Uani 1 1 d . .
O5 O 0.21602(14) 0.66850(12) 0.24638(6) 0.0552(3) Uani 1 1 d . .
O6 O 0.09448(18) 0.50534(17) 0.11091(6) 0.0726(4) Uani 1 1 d . .

loop_
_atom_site_aniso_label
_atom_site_aniso_U_11
_atom_site_aniso_U_22
_atom_site_aniso_U_33
_atom_site_aniso_U_23
_atom_site_aniso_U_13
_atom_site_aniso_U_12
C1 0.118(2) 0.136(2) 0.0417(11) 0.0107(13) 0.0120(12) 0.0478(18)
C2 0.0700(13) 0.0781(14) 0.0435(10) -0.0088(9) 0.0056(9) 0.0148(10)
C3 0.0601(11) 0.0511(10) 0.0391(9) 0.0042(7) 0.0046(8) 0.0110(8)
C4 0.0545(10) 0.0399(9) 0.0347(8) -0.0028(7) 0.0029(7) 0.0065(7)
C5 0.0382(8) 0.0396(8) 0.0292(7) 0.0052(6) 0.0033(6) 0.0069(6)
C6 0.0308(7) 0.0371(8) 0.0279(7) 0.0053(6) 0.0040(5) 0.0101(6)
C7 0.0344(7) 0.0359(8) 0.0307(7) 0.0077(6) 0.0058(6) 0.0112(6)
C8 0.0369(8) 0.0405(8) 0.0386(8) 0.0030(7) 0.0018(6) 0.0112(6)
C9 0.0342(8) 0.0508(10) 0.0552(10) 0.0058(8) 0.0004(7) 0.0138(7)
C10 0.0420(9) 0.0519(10) 0.0666(11) 0.0044(9) 0.0084(8) 0.0235(8)
C11 0.0527(10) 0.0470(10) 0.0515(10) -0.0027(8) 0.0085(8) 0.0226(8)
C12 0.0404(8) 0.0369(8) 0.0352(8) 0.0058(6) 0.0052(6) 0.0115(6)
C13 0.0332(7) 0.0378(8) 0.0354(8) 0.0073(6) 0.0059(6) 0.0082(6)
C14 0.0318(7) 0.0451(9) 0.0295(7) 0.0075(6) 0.0040(6) 0.0063(6)
C15 0.0560(10) 0.0520(10) 0.0376(8) 0.0146(7) 0.0063(7) 0.0010(8)
C16 0.0786(13) 0.0729(14) 0.0283(8) 0.0150(8) 0.0068(8) 0.0000(10)
C17 0.0789(13) 0.0739(14) 0.0277(8) -0.0007(8) 0.0079(8) 0.0070(10)
C18 0.0598(10) 0.0515(10) 0.0324(8) 0.0005(7) 0.0050(7) 0.0110(8)
C19 0.0314(7) 0.0457(9) 0.0281(7) 0.0039(6) 0.0024(5) 0.0097(6)
C20 0.0319(7) 0.0366(8) 0.0332(7) 0.0054(6) 0.0023(6) 0.0118(6)
C21 0.0289(7) 0.0380(8) 0.0289(7) 0.0073(6) 0.0032(5) 0.0110(6)
C22 0.0621(12) 0.0485(11) 0.0600(11) 0.0009(9) -0.0033(9) 0.0027(9)
C23 0.125(2) 0.0467(12) 0.0956(18) -0.0018(12) -0.0091(16) 0.0033(13)
C24 0.0572(11) 0.0699(12) 0.0389(9) 0.0158(8) 0.0101(8) 0.0122(9)
C25 0.0906(16) 0.0883(16) 0.0381(10) 0.0132(10) 0.0179(10) 0.0190(12)
C26 0.112(2) 0.0916(17) 0.0559(13) 0.0146(12) 0.0452(13) 0.0296(15)
C27 0.0845(16) 0.0975(18) 0.0821(16) 0.0250(13) 0.0397(13) 0.0463(14)
C28 0.0591(11) 0.0733(13) 0.0512(10) 0.0192(9) 0.0163(9) 0.0235(9)
C29 0.0459(9) 0.0445(9) 0.0358(8) 0.0101(7) 0.0098(7) 0.0048(7)
C30 0.0497(9) 0.0561(10) 0.0346(8) 0.0135(7) 0.0078(7) 0.0175(8)
C31 0.0447(9) 0.0486(9) 0.0352(8) 0.0123(7) 0.0079(6) 0.0168(7)
C32 0.0328(7) 0.0409(8) 0.0317(7) 0.0089(6) 0.0021(6) 0.0092(6)
C33 0.0487(9) 0.0403(9) 0.0281(7) 0.0099(6) 0.0015(6) 0.0099(7)
C34 0.0476(9) 0.0402(8) 0.0262(7) 0.0074(6) 0.0024(6) 0.0156(7)
C35 0.0476(9) 0.0453(9) 0.0457(9) 0.0121(7) 0.0003(7) 0.0136(7)
C36 0.0472(10) 0.0706(13) 0.0549(11) 0.0226(9) 0.0016(8) 0.0102(9)
C37 0.0535(11) 0.0996(17) 0.0491(10) 0.0210(11) 0.0125(9) 0.0345(11)
C38 0.0803(14) 0.0749(14) 0.0413(10) 0.0031(9) 0.0099(9) 0.0497(12)
C39 0.0679(11) 0.0447(9) 0.0347(8) 0.0025(7) 0.0026(7) 0.0207(8)
Cl1 0.0390(2) 0.0920(4) 0.0867(4) -0.0142(3) -0.0136(2) 0.0216(2)
N1 0.0420(7) 0.0396(7) 0.0328(6) -0.0014(5) 0.0021(5) 0.0104(5)
O1 0.0374(6) 0.0631(8) 0.0428(6) -0.0020(5) -0.0032(5) 0.0103(5)
O2 0.0789(9) 0.0392(7) 0.0459(7) 0.0059(5) 0.0154(6) -0.0010(6)
O3 0.0526(7) 0.0377(6) 0.0398(6) 0.0040(5) 0.0038(5) 0.0164(5)
O4 0.0511(9) 0.0697(10) 0.1501(17) 0.0018(10) -0.0009(9) 0.0009(8)
O5 0.0579(7) 0.0440(7) 0.0631(8) 0.0205(6) 0.0041(6) 0.0021(6)
O6 0.0897(10) 0.1084(12) 0.0429(7) 0.0296(7) 0.0189(7) 0.0639(9)

loop_
_atom_type_symbol
_atom_type_description
_atom_type_scat_dispersion_real
_atom_type_scat_dispersion_imag
_atom_type_scat_source
C C 0.0033 0.0016 'International Tables Vol C Tables 4.2.6.8 and 6.1.1.4'
H H 0.0000 0.0000 'International Tables Vol C Tables 4.2.6.8 and 6.1.1.4'
N N 0.0061 0.0033 'International Tables Vol C Tables 4.2.6.8 and 6.1.1.4'
O O 0.0106 0.0060 'International Tables Vol C Tables 4.2.6.8 and 6.1.1.4'
Cl Cl 0.1484 0.1585 'International Tables Vol C Tables 4.2.6.8 and 6.1.1.4'

loop_
_geom_angle_atom_site_label_1
_geom_angle_atom_site_label_2
_geom_angle_atom_site_label_3
_geom_angle
C2 C1 H1A 109.5
C2 C1 H1B 109.5
H1A C1 H1B 109.5
C2 C1 H1C 109.5
H1A C1 H1C 109.5
H1B C1 H1C 109.5
C1 C2 C3 113.4(2)
C1 C2 H2A 108.9
C3 C2 H2A 108.9
C1 C2 H2B 108.9
C3 C2 H2B 108.9
H2A C2 H2B 107.7
C2 C3 C4 112.70(16)
C2 C3 H3A 109.1
C4 C3 H3A 109.1
C2 C3 H3B 109.1
C4 C3 H3B 109.1
H3A C3 H3B 107.8
N1 C4 C3 112.57(13)
N1 C4 H4A 109.1
C3 C4 H4A 109.1
N1 C4 H4B 109.1
C3 C4 H4B 109.1
H4A C4 H4B 107.8
O1 C5 N1 126.14(14)
O1 C5 C6 125.93(13)
N1 C5 C6 107.88(12)
C7 C6 C21 113.62(11)
C7 C6 C13 103.20(11)
C21 C6 C13 114.51(11)
C7 C6 C5 101.97(11)
C21 C6 C5 116.71(11)
C13 C6 C5 105.19(11)
C8 C7 C12 121.70(13)
C8 C7 C6 129.96(13)
C12 C7 C6 108.18(12)
C7 C8 C9 116.89(14)
C7 C8 H8 121.6
C9 C8 H8 121.6
C10 C9 C8 122.22(15)
C10 C9 Cl1 119.20(12)
C8 C9 Cl1 118.57(13)
C9 C10 C11 120.60(15)
C9 C10 H10 119.7
C11 C10 H10 119.7
C12 C11 C10 118.02(15)
C12 C11 H11 121.0
C10 C11 H11 121.0
C11 C12 C7 120.53(14)
C11 C12 N1 129.17(14)
C7 C12 N1 110.30(13)
O2 C13 C14 122.77(13)
O2 C13 C6 120.23(13)
C14 C13 C6 116.93(13)
C15 C14 C19 120.46(14)
C15 C14 C13 120.04(14)
C19 C14 C13 119.37(12)
C16 C15 C14 119.98(17)
C16 C15 H15 120.0
C14 C15 H15 120.0
C15 C16 C17 119.94(16)
C15 C16 H16 120.0
C17 C16 H16 120.0
C16 C17 C18 120.77(16)
C16 C17 H17 119.6
C18 C17 H17 119.6
C17 C18 C19 120.25(17)
C17 C18 H18 119.9
C19 C18 H18 119.9
C18 C19 C14 118.57(14)
C18 C19 C20 121.85(14)
C14 C19 C20 119.54(12)
C21 C20 O3 120.48(12)
C21 C20 C19 125.34(13)
O3 C20 C19 114.17(12)
C20 C21 C32 122.71(13)
C20 C21 C6 117.35(12)
C32 C21 C6 119.86(12)
O4 C22 O3 121.27(17)
O4 C22 C23 127.6(2)
O3 C22 C23 111.14(19)
C22 C23 H23A 109.5
C22 C23 H23B 109.5
H23A C23 H23B 109.5
C22 C23 H23C 109.5
H23A C23 H23C 109.5
H23B C23 H23C 109.5
C25 C24 C29 120.85(19)
C25 C24 H24 119.6
C29 C24 H24 119.6
C26 C25 C24 119.8(2)
C26 C25 H25 120.1
C24 C25 H25 120.1
C25 C26 C27 120.47(19)
C25 C26 H26 119.8
C27 C26 H26 119.8
C26 C27 C28 120.1(2)
C26 C27 H27 119.9
C28 C27 H27 119.9
C29 C28 C27 119.65(19)
C29 C28 H28 120.2
C27 C28 H28 120.2
C28 C29 C24 119.09(16)
C28 C29 C30 122.59(15)
C24 C29 C30 118.30(15)
O6 C30 C29 120.14(14)
O6 C30 C31 119.96(14)
C29 C30 C31 119.84(14)
C32 C31 C30 122.43(15)
C32 C31 H31 118.8
C30 C31 H31 118.8
C31 C32 C21 123.57(14)
C31 C32 C33 118.05(13)
C21 C32 C33 118.37(12)
O5 C33 C34 123.19(15)
O5 C33 C32 118.76(14)
C34 C33 C32 118.03(13)
C35 C34 C39 119.17(16)
C35 C34 C33 121.85(14)
C39 C34 C33 118.98(15)
C36 C35 C34 120.17(16)
C36 C35 H35 119.9
C34 C35 H35 119.9
C37 C36 C35 120.33(19)
C37 C36 H36 119.8
C35 C36 H36 119.8
C36 C37 C38 119.83(18)
C36 C37 H37 120.1
C38 C37 H37 120.1
C39 C38 C37 120.65(18)
C39 C38 H38 119.7
C37 C38 H38 119.7
C38 C39 C34 119.84(18)
C38 C39 H39 120.1
C34 C39 H39 120.1
C5 N1 C12 111.38(12)
C5 N1 C4 123.48(13)
C12 N1 C4 125.09(13)
C22 O3 C20 115.86(13)

loop_
_geom_bond_atom_site_label_1
_geom_bond_atom_site_label_2
_geom_bond_distance
C1 C2 1.512(3)
C1 H1A 0.9600
C1 H1B 0.9600
C1 H1C 0.9600
C2 C3 1.513(2)
C2 H2A 0.9700
C2 H2B 0.9700
C3 C4 1.520(2)
C3 H3A 0.9700
C3 H3B 0.9700
C4 N1 1.4667(19)
C4 H4A 0.9700
C4 H4B 0.9700
C5 O1 1.2112(18)
C5 N1 1.3684(19)
C5 C6 1.553(2)
C6 C7 1.523(2)
C6 C21 1.523(2)
C6 C13 1.548(2)
C7 C8 1.383(2)
C7 C12 1.396(2)
C8 C9 1.388(2)
C8 H8 0.9300
C9 C10 1.377(2)
C9 Cl1 1.7463(17)
C10 C11 1.394(2)
C10 H10 0.9300
C11 C12 1.385(2)
C11 H11 0.9300
C12 N1 1.4059(19)
C13 O2 1.2088(19)
C13 C14 1.474(2)
C14 C15 1.393(2)
C14 C19 1.401(2)
C15 C16 1.379(3)
C15 H15 0.9300
C16 C17 1.380(3)
C16 H16 0.9300
C17 C18 1.383(2)
C17 H17 0.9300
C18 C19 1.396(2)
C18 H18 0.9300
C19 C20 1.463(2)
C20 C21 1.354(2)
C20 O3 1.3929(18)
C21 C32 1.4751(19)
C22 O4 1.178(2)
C22 O3 1.385(2)
C22 C23 1.489(3)
C23 H23A 0.9600
C23 H23B 0.9600
C23 H23C 0.9600
C24 C25 1.367(3)
C24 C29 1.394(2)
C24 H24 0.9300
C25 C26 1.362(3)
C25 H25 0.9300
C26 C27 1.375(3)
C26 H26 0.9300
C27 C28 1.389(3)
C27 H27 0.9300
C28 C29 1.373(2)
C28 H28 0.9300
C29 C30 1.485(2)
C30 O6 1.220(2)
C30 C31 1.486(2)
C31 C32 1.346(2)
C31 H31 0.9300
C32 C33 1.527(2)
C33 O5 1.2174(19)
C33 C34 1.481(2)
C34 C35 1.393(2)
C34 C39 1.393(2)
C35 C36 1.383(2)
C35 H35 0.9300
C36 C37 1.371(3)
C36 H36 0.9300
C37 C38 1.382(3)
C37 H37 0.9300
C38 C39 1.378(3)
C38 H38 0.9300
C39 H39 0.9300
